data_4000958
loop_
_publ_author_name
'Wang, Shuao'
'Alekseev, Evgeny V.'
'Ling, Jie'
'Liu, Guokui'
'Depmeier, Wulf'
'Albrecht-Schmitt, Thomas E.'

_publ_section_title
;
 Polarity and Chirality in Uranyl Borates: Insights into Understanding the
 Vitrification of Nuclear Waste and the Development of Nonlinear Optical
 Materials
;
_journal_issue 6
_journal_name_full 'Chemistry of Materials'
_journal_page_first 2155
_journal_paper_doi 10.1021/cm9037796
_journal_volume 22
_journal_year 2010
_chemical_formula_moiety Na(UO2)2B10O20
_chemical_formula_sum 'B10 Na O24 U2'
_chemical_formula_weight 991.15
_chemical_melting_point ?
_chemical_name_common 'Sodium Uranyl borate'
_chemical_name_systematic
; 
 ? 
;
_space_group_IT_number 9
_symmetry_cell_setting monoclinic
_symmetry_space_group_name_Hall 'C -2yc'
_symmetry_space_group_name_H-M 'C 1 c 1'
_atom_sites_solution_hydrogens NONE
_atom_sites_solution_primary direct
_atom_sites_solution_secondary difmap
_audit_creation_method SHELXL-97
_cell_angle_alpha 90.00
_cell_angle_beta 90.8700(10)
_cell_angle_gamma 90.00
_cell_formula_units_Z 4
_cell_length_a 11.1473(11)
_cell_length_b 6.4441(6)
_cell_length_c 23.756(2)
_cell_measurement_reflns_used 4093
_cell_measurement_temperature 296(2)
_cell_measurement_theta_max 28.73
_cell_measurement_theta_min 1.71
_cell_volume 1706.3(3)
_computing_cell_refinement 'SMART SAINT'
_computing_data_collection SMART
_computing_data_reduction SAINT
_computing_molecular_graphics 'SHELXP-97 (Sheldrick, 1997)'
_computing_publication_material 'SHELXCIF-97 (Sheldrick, 2000)'
_computing_structure_refinement 'SHELXL-97 (Sheldrick, 1997)'
_computing_structure_solution 'SHELXS-97 (Sheldrick, 1990)'
_diffrn_ambient_temperature 296(2)
_diffrn_detector_area_resol_mean 0
_diffrn_measured_fraction_theta_full 0.958
_diffrn_measured_fraction_theta_max 0.958
_diffrn_measurement_device_type 'bruker apex'
_diffrn_measurement_method '0.3 wide/ exposures'
_diffrn_radiation_monochromator graphite
_diffrn_radiation_source 'fine-focus sealed tube'
_diffrn_radiation_type MoK\a
_diffrn_radiation_wavelength 0.71073
_diffrn_reflns_av_R_equivalents 0.0489
_diffrn_reflns_av_sigmaI/netI 0.0664
_diffrn_reflns_limit_h_max 14
_diffrn_reflns_limit_h_min -14
_diffrn_reflns_limit_k_max 8
_diffrn_reflns_limit_k_min -8
_diffrn_reflns_limit_l_max 31
_diffrn_reflns_limit_l_min -30
_diffrn_reflns_number 9782
_diffrn_reflns_theta_full 28.73
_diffrn_reflns_theta_max 28.73
_diffrn_reflns_theta_min 1.71
_exptl_absorpt_coefficient_mu 19.120
_exptl_absorpt_correction_T_max 0.722
_exptl_absorpt_correction_T_min 0.082
_exptl_absorpt_correction_type numerical
_exptl_absorpt_process_details SHETLXPREP
_exptl_crystal_colour yellow-green
_exptl_crystal_density_diffrn 3.858
_exptl_crystal_density_meas ?
_exptl_crystal_density_method 'not measured'
_exptl_crystal_description tablet
_exptl_crystal_F_000 1748
_exptl_crystal_size_max 0.209
_exptl_crystal_size_mid 0.115
_exptl_crystal_size_min 0.017
_refine_diff_density_max 1.281
_refine_diff_density_min -1.747
_refine_diff_density_rms 0.270
_refine_ls_abs_structure_details 'Flack H D (1983), Acta Cryst. A39, 876-881'
_refine_ls_abs_structure_Flack 0.602(13)
_refine_ls_extinction_coef 0.00007(2)
_refine_ls_extinction_expression Fc^*^=kFc[1+0.001xFc^2^\l^3^/sin(2\q)]^-1/4^
_refine_ls_extinction_method SHELXL
_refine_ls_goodness_of_fit_ref 1.056
_refine_ls_hydrogen_treatment NONE
_refine_ls_matrix_type full
_refine_ls_number_parameters 161
_refine_ls_number_reflns 4093
_refine_ls_number_restraints 2
_refine_ls_restrained_S_all 1.056
_refine_ls_R_factor_all 0.0429
_refine_ls_R_factor_gt 0.0348
_refine_ls_shift/su_max 0.000
_refine_ls_shift/su_mean 0.000
_refine_ls_structure_factor_coef Fsqd
_refine_ls_weighting_details 'calc w=1/[\s^2^(Fo^2^)+(0.0046P)^2^+0.0000P] where P=(Fo^2^+2Fc^2^)/3'
_refine_ls_weighting_scheme calc
_refine_ls_wR_factor_gt 0.0636
_refine_ls_wR_factor_ref 0.0663
_reflns_number_gt 3630
_reflns_number_total 4093
_reflns_threshold_expression >2sigma(I)
_cod_data_source_file cm9037796_si_002.cif
_cod_data_source_block NaUBO-2
_cod_depositor_comments
;
The following automatic conversions were performed:

'_chemical_melting_point' value 'n/a' was changed to '?' - the value
is undefined or not given.

Automatic conversion script
Id: cif_fix_values 1715 2011-07-08 13:25:40Z adriana 

The following automatic conversions were performed:

'_exptl_crystal_density_meas' value 'n/a' was changed to '?' - the
value is perceived as not measured.

Automatic conversion script
Id: cif_fix_values 3008 2015-01-20 13:52:24Z robertas 
;
_cod_original_sg_symbol_H-M Cc
_cod_database_code 4000958

loop_
_symmetry_equiv_pos_as_xyz
'x, y, z'
'x, -y, z+1/2'
'x+1/2, y+1/2, z'
'x+1/2, -y+1/2, z+1/2'

loop_
_atom_site_label
_atom_site_type_symbol
_atom_site_fract_x
_atom_site_fract_y
_atom_site_fract_z
_atom_site_U_iso_or_equiv
_atom_site_adp_type
_atom_site_occupancy
_atom_site_symmetry_multiplicity
_atom_site_calc_flag
U1 U 0.44267(2) -0.71941(7) 0.104169(16) 0.00838(14) Uani 1 1 d
U2 U 0.55726(3) -0.23173(7) -0.104228(16) 0.00793(15) Uani 1 1 d
Na1 Na 0.5504(4) -0.0130(7) 0.2416(2) 0.0244(11) Uiso 1 1 d
B1 B 0.6053(16) -1.220(2) 0.1065(7) 0.005(4) Uiso 1 1 d
B2 B 0.2009(11) -1.0675(18) 0.0836(5) 0.010(2) Uiso 1 1 d
B3 B 0.2641(11) -0.4165(18) -0.0830(5) 0.011(2) Uiso 1 1 d
B4 B 0.7339(10) -0.9169(17) 0.1257(5) 0.007(2) Uiso 1 1 d
B5 B 0.6033(14) -0.691(2) -0.1258(6) 0.009(3) Uiso 1 1 d
B6 B 0.3923(15) -0.181(2) 0.1362(7) 0.011(3) Uiso 1 1 d
B7 B 0.3871(18) 0.265(2) -0.1013(8) 0.010(4) Uiso 1 1 d
B8 B 0.8034(11) -0.5739(18) -0.1338(5) 0.011(2) Uiso 1 1 d
B9 B 0.6931(12) -0.6414(19) -0.2183(6) 0.014(3) Uiso 1 1 d
B10 B 0.3168(12) -0.338(2) 0.2185(6) 0.018(3) Uiso 1 1 d
O1 O 0.4013(7) 0.0622(11) -0.1140(4) 0.0104(17) Uiso 1 1 d
O2 O 0.3584(8) -0.3728(12) 0.1091(4) 0.0070(19) Uiso 1 1 d
O3 O 0.3089(8) -1.0141(12) 0.1177(3) 0.0047(19) Uiso 1 1 d
O4 O 0.5089(8) -1.1011(12) 0.1175(3) 0.009(2) Uiso 1 1 d
O5 O 0.7823(7) -0.1406(12) -0.0912(3) 0.0053(18) Uiso 1 1 d
O6 O 0.2187(7) -0.6330(12) 0.1047(3) 0.0068(19) Uiso 1 1 d
O7 O 0.3440(7) -0.2825(10) -0.1132(3) 0.0055(17) Uiso 1 1 d
O8 O 0.6537(7) -0.7717(11) 0.0965(3) 0.0049(17) Uiso 1 1 d
O9 O 0.6893(8) -0.5266(12) -0.1074(3) 0.0042(19) Uiso 1 1 d
O10 O 0.4878(7) -0.6094(12) -0.1046(3) 0.0037(17) Uiso 1 1 d
O11 O 0.6378(7) 0.1128(12) -0.0971(4) 0.0059(19) Uiso 1 1 d
O12 O 0.4306(11) -0.7193(14) 0.0295(5) 0.014(3) Uiso 1 1 d
O13 O 0.4524(12) -0.7207(15) 0.1784(6) 0.014(3) Uiso 1 1 d
O14 O 0.5536(11) -0.2463(13) -0.0305(5) 0.013(3) Uiso 1 1 d
O15 O 0.3276(8) -0.4071(13) 0.2723(4) 0.035(2) Uiso 1 1 d
O16 O 0.7957(7) -0.5671(11) -0.1935(3) 0.0164(17) Uiso 1 1 d
O17 O 0.5625(12) -0.2198(15) -0.1779(6) 0.013(3) Uiso 1 1 d
O18 O 0.5984(9) -0.7176(12) -0.1863(4) 0.012(2) Uiso 1 1 d
O19 O 0.6772(7) -0.6431(11) -0.2752(3) 0.0178(17) Uiso 1 1 d
O20 O 0.7229(7) -0.9122(10) 0.1865(3) 0.0125(16) Uiso 1 1 d
O21 O 0.2792(7) -0.3841(11) -0.0202(3) 0.0176(17) Uiso 1 1 d
O22 O 0.5972(6) -1.4307(10) 0.0950(3) 0.0036(16) Uiso 1 1 d
O23 O 0.3958(9) -0.2009(14) 0.1968(4) 0.015(2) Uiso 1 1 d
O24 O 0.2292(7) -1.0542(10) 0.0229(3) 0.0114(16) Uiso 1 1 d

loop_
_atom_site_aniso_label
_atom_site_aniso_U_11
_atom_site_aniso_U_22
_atom_site_aniso_U_33
_atom_site_aniso_U_23
_atom_site_aniso_U_13
_atom_site_aniso_U_12
U1 0.0058(3) 0.0055(2) 0.0138(3) 0.0006(3) -0.0009(3) 0.0010(3)
U2 0.0050(3) 0.0051(2) 0.0137(3) -0.0001(2) -0.0004(3) 0.0007(2)

loop_
_atom_type_symbol
_atom_type_description
_atom_type_scat_dispersion_real
_atom_type_scat_dispersion_imag
_atom_type_scat_source
B B 0.0013 0.0007 'International Tables Vol C Tables 4.2.6.8 and 6.1.1.4'
O O 0.0106 0.0060 'International Tables Vol C Tables 4.2.6.8 and 6.1.1.4'
Na Na 0.0362 0.0249 'International Tables Vol C Tables 4.2.6.8 and 6.1.1.4'
U U -9.6767 9.6646 'International Tables Vol C Tables 4.2.6.8 and 6.1.1.4'

loop_
_geom_angle_atom_site_label_1
_geom_angle_atom_site_label_2
_geom_angle_atom_site_label_3
_geom_angle
_geom_angle_site_symmetry_1
_geom_angle_site_symmetry_3
O13 U1 O12 179.2(7) . .
O13 U1 O8 91.7(5) . .
O12 U1 O8 89.1(4) . .
O13 U1 O2 88.5(4) . .
O12 U1 O2 91.4(4) . .
O8 U1 O2 121.1(3) . .
O13 U1 O3 83.9(4) . .
O12 U1 O3 95.5(4) . .
O8 U1 O3 120.4(3) . .
O2 U1 O3 118.2(3) . .
O13 U1 O22 93.3(4) . 1_565
O12 U1 O22 87.5(4) . 1_565
O8 U1 O22 55.1(2) . 1_565
O2 U1 O22 66.1(3) . 1_565
O3 U1 O22 174.7(2) . 1_565
O13 U1 O6 92.4(5) . .
O12 U1 O6 86.9(4) . .
O8 U1 O6 174.0(3) . .
O2 U1 O6 54.6(3) . .
O3 U1 O6 64.5(3) . .
O22 U1 O6 120.2(2) 1_565 .
O13 U1 O4 81.9(4) . .
O12 U1 O4 98.1(4) . .
O8 U1 O4 66.1(3) . .
O2 U1 O4 168.4(3) . .
O3 U1 O4 54.4(3) . .
O22 U1 O4 120.9(2) 1_565 .
O6 U1 O4 118.9(3) . .
O13 U1 B4 82.7(4) . 3_455
O12 U1 B4 96.9(4) . 3_455
O8 U1 B4 148.1(3) . 3_455
O2 U1 B4 27.9(3) . 3_455
O3 U1 B4 90.3(3) . 3_455
O22 U1 B4 93.8(3) 1_565 3_455
O6 U1 B4 28.7(3) . 3_455
O4 U1 B4 142.7(3) . 3_455
O13 U1 B2 96.7(5) . 3
O12 U1 B2 84.2(4) . 3
O8 U1 B2 27.1(3) . 3
O2 U1 B2 94.5(3) . 3
O3 U1 B2 147.3(3) . 3
O22 U1 B2 28.5(3) 1_565 3
O6 U1 B2 147.6(3) . 3
O4 U1 B2 93.2(3) . 3
B4 U1 B2 122.2(3) 3_455 3
O13 U1 Na1 32.6(3) . 1_545
O12 U1 Na1 147.6(3) . 1_545
O8 U1 Na1 73.0(2) . 1_545
O2 U1 Na1 121.0(2) . 1_545
O3 U1 Na1 72.3(2) . 1_545
O22 U1 Na1 102.88(17) 1_565 1_545
O6 U1 Na1 112.6(2) . 1_545
O4 U1 Na1 50.17(19) . 1_545
B4 U1 Na1 112.8(2) 3_455 1_545
B2 U1 Na1 90.6(2) 3 1_545
O17 U2 O14 179.2(6) . .
O17 U2 O11 90.7(4) . .
O14 U2 O11 89.6(4) . .
O17 U2 O9 88.5(4) . .
O14 U2 O9 90.7(4) . .
O11 U2 O9 120.3(3) . .
O17 U2 O7 88.0(5) . .
O14 U2 O7 92.5(4) . .
O11 U2 O7 120.0(3) . .
O9 U2 O7 119.6(3) . .
O17 U2 O10 93.0(4) . .
O14 U2 O10 86.6(3) . .
O11 U2 O10 174.2(3) . .
O9 U2 O10 55.4(3) . .
O7 U2 O10 64.6(2) . .
O17 U2 O1 84.9(4) . .
O14 U2 O1 95.9(4) . .
O11 U2 O1 65.0(3) . .
O9 U2 O1 171.6(3) . .
O7 U2 O1 55.1(2) . .
O10 U2 O1 119.7(2) . .
O17 U2 O5 93.6(5) . .
O14 U2 O5 86.0(4) . .
O11 U2 O5 54.6(3) . .
O9 U2 O5 65.8(3) . .
O7 U2 O5 174.4(2) . .
O10 U2 O5 120.6(2) . .
O1 U2 O5 119.6(2) . .
O17 U2 B5 82.3(4) . .
O14 U2 B5 97.0(4) . .
O11 U2 B5 147.8(4) . .
O9 U2 B5 28.7(3) . .
O7 U2 B5 91.3(3) . .
O10 U2 B5 29.1(3) . .
O1 U2 B5 144.4(3) . .
O5 U2 B5 94.3(3) . .
O17 U2 B8 78.6(5) . 3_455
O14 U2 B8 102.1(4) . 3_455
O11 U2 B8 93.0(3) . 3_455
O9 U2 B8 144.6(3) . 3_455
O7 U2 B8 28.5(3) . 3_455
O10 U2 B8 92.1(3) . 3_455
O1 U2 B8 28.4(3) . 3_455
O5 U2 B8 146.9(3) . 3_455
B5 U2 B8 116.1(4) . 3_455
O17 U2 B3 95.6(4) . 3
O14 U2 B3 84.4(4) . 3
O11 U2 B3 26.9(3) . 3
O9 U2 B3 93.9(3) . 3
O7 U2 B3 146.4(3) . 3
O10 U2 B3 147.9(3) . 3
O1 U2 B3 91.8(3) . 3
O5 U2 B3 28.1(3) . 3
B5 U2 B3 122.4(4) . 3
B8 U2 B3 119.9(3) 3_455 3
O17 U2 Na1 21.0(3) . 2_554
O14 U2 Na1 159.6(3) . 2_554
O11 U2 Na1 72.6(2) . 2_554
O9 U2 Na1 106.7(2) . 2_554
O7 U2 Na1 88.1(2) . 2_554
O10 U2 Na1 111.83(19) . 2_554
O1 U2 Na1 67.8(2) . 2_554
O5 U2 Na1 91.45(19) . 2_554
B5 U2 Na1 103.3(3) . 2_554
B8 U2 Na1 69.8(2) 3_455 2_554
B3 U2 Na1 83.9(2) 3 2_554
O23 Na1 O20 118.3(4) . 1_565
O23 Na1 O17 134.9(5) . 2
O20 Na1 O17 102.9(4) 1_565 2
O23 Na1 O18 95.8(3) . 2_545
O20 Na1 O18 113.1(3) 1_565 2_545
O17 Na1 O18 83.2(4) 2 2_545
O23 Na1 O13 79.4(4) . 1_565
O20 Na1 O13 80.0(4) 1_565 1_565
O17 Na1 O13 91.4(3) 2 1_565
O18 Na1 O13 166.6(4) 2_545 1_565
O23 Na1 O19 83.7(3) . 2_545
O20 Na1 O19 73.5(3) 1_565 2_545
O17 Na1 O19 127.5(4) 2 2_545
O18 Na1 O19 54.1(3) 2_545 2_545
O13 Na1 O19 136.6(4) 1_565 2_545
O23 Na1 B9 98.6(4) . 2_545
O20 Na1 B9 87.0(3) 1_565 2_545
O17 Na1 B9 101.1(4) 2 2_545
O18 Na1 B9 28.9(3) 2_545 2_545
O13 Na1 B9 163.7(4) 1_565 2_545
O19 Na1 B9 28.0(3) 2_545 2_545
O23 Na1 U1 70.1(2) . 1_565
O20 Na1 U1 70.1(2) 1_565 1_565
O17 Na1 U1 111.5(3) 2 1_565
O18 Na1 U1 164.3(3) 2_545 1_565
O13 Na1 U1 21.2(3) 1_565 1_565
O19 Na1 U1 115.5(2) 2_545 1_565
B9 Na1 U1 143.3(3) 2_545 1_565
O23 Na1 U2 128.6(3) . 2
O20 Na1 U2 112.6(2) 1_565 2
O17 Na1 U2 15.0(3) 2 2
O18 Na1 U2 69.1(2) 2_545 2
O13 Na1 U2 104.0(3) 1_565 2
O19 Na1 U2 117.7(2) 2_545 2
B9 Na1 U2 89.9(3) 2_545 2
U1 Na1 U2 124.88(12) 1_565 2
O4 B1 O6 120.3(11) . 3_545
O4 B1 O22 123.1(14) . .
O6 B1 O22 116.6(13) 3_545 .
O8 B2 O3 112.9(9) 3_445 .
O8 B2 O22 102.3(9) 3_445 3_455
O3 B2 O22 113.1(9) . 3_455
O8 B2 O24 109.9(9) 3_445 .
O3 B2 O24 109.6(9) . .
O22 B2 O24 108.8(8) 3_455 .
O8 B2 U1 48.5(5) 3_445 3_445
O3 B2 U1 137.7(8) . 3_445
O22 B2 U1 55.1(5) 3_455 3_445
O24 B2 U1 112.6(7) . 3_445
O7 B3 O11 114.3(9) . 3_445
O7 B3 O5 115.8(9) . 3_445
O11 B3 O5 103.4(8) 3_445 3_445
O7 B3 O21 110.3(9) . .
O11 B3 O21 107.6(9) 3_445 .
O5 B3 O21 104.6(8) 3_445 .
O7 B3 U2 140.8(8) . 3_445
O11 B3 U2 48.3(5) 3_445 3_445
O5 B3 U2 56.0(5) 3_445 3_445
O21 B3 U2 108.7(6) . 3_445
O20 B4 O8 113.5(8) . .
O20 B4 O2 110.9(9) . 3_545
O8 B4 O2 108.7(8) . 3_545
O20 B4 O6 110.0(8) . 3_545
O8 B4 O6 112.0(8) . 3_545
O2 B4 O6 101.1(8) 3_545 3_545
O20 B4 U1 104.7(6) . 3_545
O8 B4 U1 141.6(7) . 3_545
O2 B4 U1 50.4(5) 3_545 3_545
O6 B4 U1 55.6(5) 3_545 3_545
O18 B5 O10 111.0(11) . .
O18 B5 O11 111.0(11) . 1_545
O10 B5 O11 111.4(10) . 1_545
O18 B5 O9 113.0(11) . .
O10 B5 O9 102.0(10) . .
O11 B5 O9 108.1(11) 1_545 .
O18 B5 U2 106.2(8) . .
O10 B5 U2 56.7(5) . .
O11 B5 U2 142.5(9) 1_545 .
O9 B5 U2 51.0(6) . .
O2 B6 O23 111.7(11) . .
O2 B6 O4 113.1(11) . 1_565
O23 B6 O4 108.6(12) . 1_565
O2 B6 O3 109.3(11) . 1_565
O23 B6 O3 111.5(11) . 1_565
O4 B6 O3 102.2(10) 1_565 1_565
O5 B7 O1 125.6(15) 3_455 .
O5 B7 O10 117.1(11) 3_455 1_565
O1 B7 O10 116.9(14) . 1_565
O16 B8 O9 112.5(9) . .
O16 B8 O1 109.4(9) . 3_545
O9 B8 O1 112.7(9) . 3_545
O16 B8 O7 111.5(9) . 3_545
O9 B8 O7 108.0(9) . 3_545
O1 B8 O7 102.2(9) 3_545 3_545
O16 B8 U2 106.2(7) . 3_545
O9 B8 U2 140.9(8) . 3_545
O1 B8 U2 56.6(5) 3_545 3_545
O7 B8 U2 50.0(5) 3_545 3_545
O19 B9 O16 121.8(11) . .
O19 B9 O18 116.6(10) . .
O16 B9 O18 121.6(11) . .
O19 B9 Na1 66.6(6) . 2_544
O16 B9 Na1 150.0(8) . 2_544
O18 B9 Na1 59.5(6) . 2_544
O23 B10 O15 121.6(12) . .
O23 B10 O20 120.8(11) . 3_455
O15 B10 O20 117.7(11) . 3_455
B7 O1 B8 124.0(11) . 3_455
B7 O1 U2 140.5(10) . .
B8 O1 U2 95.0(6) 3_455 .
B6 O2 B4 106.7(9) . 3_455
B6 O2 U1 135.4(8) . .
B4 O2 U1 101.7(6) 3_455 .
B2 O3 B6 119.6(9) . 1_545
B2 O3 U1 127.0(6) . .
B6 O3 U1 102.8(7) 1_545 .
B1 O4 B6 124.7(11) . 1_545
B1 O4 U1 138.1(8) . .
B6 O4 U1 96.7(7) 1_545 .
B7 O5 B3 126.1(10) 3_545 3
B7 O5 U2 136.1(9) 3_545 .
B3 O5 U2 95.9(6) 3 .
B1 O6 B4 118.0(9) 3_455 3_455
B1 O6 U1 143.4(8) 3_455 .
B4 O6 U1 95.7(6) 3_455 .
B3 O7 B8 121.0(9) . 3_455
B3 O7 U2 131.0(7) . .
B8 O7 U2 101.5(6) 3_455 .
B2 O8 B4 117.3(8) 3 .
B2 O8 U1 104.4(6) 3 .
B4 O8 U1 130.6(6) . .
B8 O9 B5 106.7(9) . .
B8 O9 U2 135.8(6) . .
B5 O9 U2 100.3(7) . .
B7 O10 B5 121.4(10) 1_545 .
B7 O10 U2 143.2(8) 1_545 .
B5 O10 U2 94.2(7) . .
B3 O11 B5 117.3(9) 3 1_565
B3 O11 U2 104.8(6) 3 .
B5 O11 U2 131.5(8) 1_565 .
U1 O13 Na1 126.2(5) . 1_545
B9 O16 B8 117.2(9) . .
U2 O17 Na1 144.0(5) . 2_554
B9 O18 B5 118.6(10) . .
B9 O18 Na1 91.6(7) . 2_544
B5 O18 Na1 140.4(7) . 2_544
B9 O19 Na1 85.4(6) . 2_544
B10 O20 B4 118.9(9) 3_545 .
B10 O20 Na1 113.4(7) 3_545 1_545
B4 O20 Na1 127.6(6) . 1_545
B1 O22 B2 124.7(10) . 3_545
B1 O22 U1 137.7(9) . 1_545
B2 O22 U1 96.4(6) 3_545 1_545
B10 O23 B6 115.4(11) . .
B10 O23 Na1 129.8(8) . .
B6 O23 Na1 114.5(8) . .

loop_
_geom_bond_atom_site_label_1
_geom_bond_atom_site_label_2
_geom_bond_distance
_geom_bond_site_symmetry_2
U1 O13 1.765(14) .
U1 O12 1.777(12) .
U1 O8 2.386(8) .
U1 O2 2.427(8) .
U1 O3 2.439(8) .
U1 O22 2.547(7) 1_565
U1 O6 2.558(8) .
U1 O4 2.586(8) .
U1 B4 3.085(11) 3_455
U1 B2 3.087(12) 3
U1 Na1 3.945(5) 1_545
U2 O17 1.754(13) .
U2 O14 1.754(12) .
U2 O11 2.400(8) .
U2 O9 2.405(8) .
U2 O7 2.406(8) .
U2 O10 2.554(7) .
U2 O1 2.579(8) .
U2 O5 2.590(8) .
U2 B5 3.047(15) .
U2 B8 3.078(12) 3_455
U2 B3 3.108(12) 3
U2 Na1 3.987(5) 2_554
Na1 O23 2.348(11) .
Na1 O20 2.431(9) 1_565
Na1 O17 2.433(13) 2
Na1 O18 2.490(10) 2_545
Na1 O13 2.635(12) 1_565
Na1 O19 2.662(9) 2_545
Na1 B9 2.890(13) 2_545
Na1 U1 3.945(5) 1_565
Na1 U2 3.987(5) 2
B1 O4 1.350(19) .
B1 O6 1.385(19) 3_545
B1 O22 1.386(15) .
B2 O8 1.452(13) 3_445
B2 O3 1.481(15) .
B2 O22 1.482(14) 3_455
B2 O24 1.484(14) .
B2 U1 3.087(12) 3_445
B3 O7 1.439(14) .
B3 O11 1.454(15) 3_445
B3 O5 1.472(13) 3_445
B3 O21 1.515(14) .
B3 U2 3.108(12) 3_445
B4 O20 1.451(13) .
B4 O8 1.462(13) .
B4 O2 1.476(14) 3_545
B4 O6 1.488(13) 3_545
B4 U1 3.085(11) 3_545
B5 O18 1.449(17) .
B5 O10 1.485(17) .
B5 O11 1.486(16) 1_545
B5 O9 1.489(17) .
B6 O2 1.442(17) .
B6 O23 1.446(18) .
B6 O4 1.472(17) 1_565
B6 O3 1.482(18) 1_565
B7 O5 1.34(2) 3_455
B7 O1 1.354(15) .
B7 O10 1.386(19) 1_565
B8 O16 1.422(14) .
B8 O9 1.459(14) .
B8 O1 1.471(14) 3_545
B8 O7 1.498(13) 3_545
B8 U2 3.078(12) 3_545
B9 O19 1.362(15) .
B9 O16 1.364(14) .
B9 O18 1.398(15) .
B9 Na1 2.890(13) 2_544
B10 O23 1.355(16) .
B10 O15 1.358(16) .
B10 O20 1.371(15) 3_455
O1 B8 1.471(14) 3_455
O2 B4 1.476(14) 3_455
O3 B6 1.482(18) 1_545
O4 B6 1.472(17) 1_545
O5 B7 1.34(2) 3_545
O5 B3 1.472(13) 3
O6 B1 1.385(19) 3_455
O6 B4 1.488(13) 3_455
O7 B8 1.498(13) 3_455
O8 B2 1.452(13) 3
O10 B7 1.386(19) 1_545
O11 B3 1.454(15) 3
O11 B5 1.486(16) 1_565
O13 Na1 2.635(12) 1_545
O17 Na1 2.433(13) 2_554
O18 Na1 2.490(10) 2_544
O19 Na1 2.662(9) 2_544
O20 B10 1.371(15) 3_545
O20 Na1 2.431(9) 1_545
O22 B2 1.482(14) 3_545
O22 U1 2.547(7) 1_545
